data_7209482
loop_
_publ_author_name
'Bluhm, K.'
'Busche, S.'

_publ_section_title
;
 Synthese und Kristallstruktur von Lanthanoidzinkboraten Ln Zn (B5 O10)
 mit Ln = Ce, Nd, Tb
;
_journal_name_full
;
Zeitschrift fuer Naturforschung, Teil B. Anorganische Chemie, Organische
 Chemie (42,1987-)
;
_journal_page_first 671
_journal_page_last 676
_journal_volume 51
_journal_year 1996
_chemical_formula_sum 'B5 Ce O10 Zn'
_chemical_name_systematic 'Ce Zn (B5 O10)'
_space_group_IT_number 14
_symmetry_space_group_name_Hall '-P 2yn'
_symmetry_space_group_name_H-M 'P 1 21/n 1'
_cell_angle_alpha 90
_cell_angle_beta 92.798
_cell_angle_gamma 90
_cell_formula_units_Z 4
_cell_length_a 8.7452
_cell_length_b 7.614
_cell_length_c 9.5001
_cell_volume 631.819
_citation_journal_id_ASTM ZNBSEN
_cod_data_source_file boron4-x_166.cif
_cod_data_source_block B5Ce1O10Zn1
_cod_original_cell_volume 631.8191
_cod_original_sg_symbol_Hall '-P 2ybc (x-z,y,z)'
_cod_original_formula_sum 'B5 Ce1 O10 Zn1'
_cod_database_code 7209482

loop_
_symmetry_equiv_pos_as_xyz
x,y,z
-x+1/2,y+1/2,-z+1/2
-x,-y,-z
x-1/2,-y-1/2,z-1/2

loop_
_atom_site_label
_atom_site_type_symbol
_atom_site_fract_x
_atom_site_fract_y
_atom_site_fract_z
_atom_site_occupancy
_atom_site_U_iso_or_equiv
O2 O-2 0.817 0.535 0.1367 1 0.0
O1 O-2 0.0277 0.7185 0.2392 1 0.0
O7 O-2 0.5395 0.2219 0.5115 1 0.0
O3 O-2 0.9881 0.4169 0.3116 1 0.0
O5 O-2 0.5844 0.4765 0.3546 1 0.0
Ce1 Ce+3 0.18204 0.18424 0.23505 1 0.0
O6 O-2 0.3275 0.3922 0.415 1 0.0
B2 B+3 0.4839 0.3279 0.3909 1 0.0
B1 B+3 0.9124 0.5803 0.2657 1 0.0
O8 O-2 0.8096 0.3728 0.4906 1 0.0
B5 B+3 0.9287 0.3152 0.4148 1 0.0
O4 O-2 0.8138 0.6535 0.3714 1 0.0
B4 B+3 0.8482 0.5957 0.0047 1 0.0
O9 O-2 0.5034 0.6524 0.0689 1 0.0
B3 B+3 0.7178 0.534 0.4475 1 0.0
Zn1 Zn+2 0.6097 0.41182 0.12155 1 0.0
O10 O-2 0.2309 0.4592 0.1112 1 0.0
